data_4310825
loop_
_publ_author_name
'Ulrich Kortz'
'Saritha Nellutla'
'Ashley C. Stowe'
'Naresh S. Dalal'
'Urs Rauwald'
'Welbeck Danquah'
'Didier Ravot'

_publ_section_title
;
 Sandwich-type Germanotungstates: Structure and Magnetic Properties of the
 Dimeric Polyoxoanions [M~4~(H~2~O)~2~(GeW~9~O~34~)~2~]^12-^ (M = Mn^2+^,
 Cu^2+^, Zn^2+^, Cd^2+^)
;
_journal_name_full 'Inorganic Chemistry'
_journal_page_first 2308
_journal_page_last 2317
_journal_paper_doi 10.1021/ic0354421
_journal_volume 43
_journal_year 2004
_chemical_formula_sum 'Cl Cs2 Cu4 Ge2 H66 Na11 O101 W18'
_chemical_formula_weight 5945.49
_chemical_name_systematic
; 
 ? 
;
_space_group_IT_number 2
_symmetry_cell_setting triclinic
_symmetry_space_group_name_Hall '-P 1'
_symmetry_space_group_name_H-M 'P -1'
_atom_sites_solution_hydrogens none
_atom_sites_solution_primary direct
_atom_sites_solution_secondary difmap
_audit_creation_method SHELXL-97
_cell_angle_alpha 100.041(2)
_cell_angle_beta 97.034(2)
_cell_angle_gamma 101.153(2)
_cell_formula_units_Z 1
_cell_length_a 12.2338(17)
_cell_length_b 12.3833(17)
_cell_length_c 15.449(2)
_cell_measurement_reflns_used 8192
_cell_measurement_temperature 173(2)
_cell_measurement_theta_max 28.31
_cell_measurement_theta_min 2.36
_cell_volume 2231.3(5)
_computing_cell_refinement 'Bruker SMART'
_computing_data_collection 'Bruker SMART'
_computing_data_reduction 'Bruker SHELXTL'
_computing_molecular_graphics 'Bruker SHELXTL'
_computing_publication_material 'Bruker SHELXTL'
_computing_structure_refinement 'SHELXL-97 (Sheldrick, 1997)'
_computing_structure_solution 'SHELXS-97 (Sheldrick, 1990)'
_diffrn_ambient_temperature 173(2)
_diffrn_measured_fraction_theta_full 0.950
_diffrn_measured_fraction_theta_max 0.950
_diffrn_measurement_device_type 'SMART CCD area detector'
_diffrn_measurement_method 'omega scans'
_diffrn_radiation_monochromator graphite
_diffrn_radiation_source 'normal-focus sealed tube'
_diffrn_radiation_type MoK\a
_diffrn_radiation_wavelength 0.71073
_diffrn_reflns_av_R_equivalents 0.0494
_diffrn_reflns_av_sigmaI/netI 0.0595
_diffrn_reflns_limit_h_max 16
_diffrn_reflns_limit_h_min -16
_diffrn_reflns_limit_k_max 16
_diffrn_reflns_limit_k_min -16
_diffrn_reflns_limit_l_max 19
_diffrn_reflns_limit_l_min -20
_diffrn_reflns_number 25316
_diffrn_reflns_theta_full 28.36
_diffrn_reflns_theta_max 28.36
_diffrn_reflns_theta_min 1.36
_diffrn_standards_decay_% 0
_exptl_absorpt_coefficient_mu 25.696
_exptl_absorpt_correction_T_max 0.0758
_exptl_absorpt_correction_T_min 0.0288
_exptl_absorpt_correction_type multi-scan
_exptl_absorpt_process_details SADABS
_exptl_crystal_colour green
_exptl_crystal_density_diffrn 4.358
_exptl_crystal_density_method 'not measured'
_exptl_crystal_description block
_exptl_crystal_F_000 2557
_exptl_crystal_size_max 0.20
_exptl_crystal_size_mid 0.18
_exptl_crystal_size_min 0.16
_refine_diff_density_max 3.251
_refine_diff_density_min -4.574
_refine_diff_density_rms 0.545
_refine_ls_extinction_method none
_refine_ls_goodness_of_fit_ref 1.138
_refine_ls_matrix_type full
_refine_ls_number_parameters 380
_refine_ls_number_reflns 10616
_refine_ls_number_restraints 0
_refine_ls_restrained_S_all 1.138
_refine_ls_R_factor_all 0.0506
_refine_ls_R_factor_gt 0.0414
_refine_ls_shift/su_max 0.001
_refine_ls_shift/su_mean 0.000
_refine_ls_structure_factor_coef Fsqd
_refine_ls_weighting_details 'calc w=1/[\s^2^(Fo^2^)+(0.0437P)^2^+17.9273P] where P=(Fo^2^+2Fc^2^)/3'
_refine_ls_weighting_scheme calc
_refine_ls_wR_factor_gt 0.1007
_refine_ls_wR_factor_ref 0.1103
_reflns_number_gt 9139
_reflns_number_total 10616
_reflns_threshold_expression >2sigma(I)
_cod_data_source_file ic0354421si20031215_053049_3.cif
_cod_data_source_block u124abs
_cod_depositor_comments
;
The following automatic conversions were performed:
'_symmetry_cell_setting' value 'Triclinic' changed to 'triclinic'
according to '/home/saulius/struct/CIF-dictionaries/cif_core.dic'
dictionary named 'cif_core.dic' version 2.4.1 from 2010-06-29.

Automatic conversion script
Id: cif_fix_enum 1527 2010-12-29 10:47:43Z saulius 
;
_cod_database_code 4310825

loop_
_publ_contact_author_name
_publ_contact_author_address
_publ_contact_author_email
_publ_contact_author_fax
_publ_contact_author_phone
'Ulrich KORTZ'
; 
International University Bremen
School of Engineering and Science
P.O. Box 750 561
28725 Bremen
Germany
;
u.kortz@iu-bremen.de '+49-421-200 3229' '+49-421-200 3235'
'Naresh S. Dalal'
; 
Department of Chemistry and Biochemistry
Florida State University and
National High Magnetic Field Laboratory
Tallahassee, FL 32306-4390 
USA 
;
dalal@chemmail.chem.fsu.edu '+1-850-644 3398' '+1-850-644 8281'

loop_
_symmetry_equiv_pos_as_xyz
'x, y, z'
'-x, -y, -z'

loop_
_atom_site_label
_atom_site_type_symbol
_atom_site_fract_x
_atom_site_fract_y
_atom_site_fract_z
_atom_site_U_iso_or_equiv
_atom_site_adp_type
_atom_site_occupancy
_atom_site_symmetry_multiplicity
_atom_site_calc_flag
_atom_site_refinement_flags
_atom_site_disorder_assembly
_atom_site_disorder_group
W1 W 0.42321(4) -0.86163(4) 0.16784(3) 0.00993(10) Uani 1 1 d . . .
W2 W 0.24194(4) -0.66856(4) 0.10001(3) 0.01038(10) Uani 1 1 d . . .
W3 W 0.14794(4) -0.86397(4) 0.24820(3) 0.01040(10) Uani 1 1 d . . .
W4 W 0.64032(4) -0.63811(4) 0.25660(3) 0.00981(10) Uani 1 1 d . . .
W5 W 0.46387(4) -0.44736(4) 0.18014(3) 0.01047(10) Uani 1 1 d . . .
W6 W 0.21853(4) -0.44342(4) 0.24971(3) 0.00995(10) Uani 1 1 d . . .
W7 W 0.12252(4) -0.63740(4) 0.39583(3) 0.00951(10) Uani 1 1 d . . .
W8 W 0.27534(4) -0.81600(4) 0.46318(3) 0.00962(10) Uani 1 1 d . . .
W9 W 0.54653(4) -0.81778(4) 0.38431(3) 0.00951(10) Uani 1 1 d . . .
Ge1 Ge 0.38392(9) -0.62384(9) 0.32839(7) 0.0084(2) Uani 1 1 d . . .
Cu1 Cu 0.46756(11) -0.33268(11) 0.40708(8) 0.0104(3) Uani 1 1 d . . .
Cu2 Cu 0.61443(11) -0.49903(11) 0.46871(8) 0.0099(3) Uani 1 1 d . . .
Cs1 Cs 0.07610(7) -0.59036(7) 0.64494(5) 0.02168(17) Uani 1 1 d . . .
Na1 Na 0.2258(5) -0.9119(5) 0.7099(4) 0.0393(14) Uani 1 1 d . . .
Na2 Na 0.2021(4) -1.1108(4) 0.5027(4) 0.0258(11) Uani 1 1 d . . .
Na3 Na 0.5044(4) -0.6750(4) 0.0311(3) 0.0208(10) Uani 1 1 d . . .
Na4 Na 0.8264(5) -0.7386(5) -0.0059(4) 0.0320(13) Uani 1 1 d . . .
Na5 Na 0.8766(4) -0.9043(4) 0.1317(4) 0.0269(12) Uani 1 1 d . . .
Cl1 Cl 0.3392(5) -0.8776(5) 0.7303(3) 0.0145(11) Uani 0.50 1 d P . .
O12 O 0.3515(6) -0.7609(6) 0.1115(5) 0.0114(15) Uiso 1 1 d . . .
O13 O 0.2819(7) -0.8975(7) 0.2094(5) 0.0169(17) Uiso 1 1 d . . .
O14 O 0.5641(6) -0.7718(6) 0.1573(5) 0.0117(15) Uiso 1 1 d . . .
O19 O 0.4899(7) -0.9179(6) 0.2607(5) 0.0140(16) Uiso 1 1 d . . .
O23 O 0.1621(7) -0.7595(6) 0.1689(5) 0.0133(16) Uiso 1 1 d . . .
O25 O 0.3603(7) -0.5609(6) 0.0761(5) 0.0128(15) Uiso 1 1 d . . .
O26 O 0.1607(7) -0.5578(6) 0.1333(5) 0.0140(16) Uiso 1 1 d . . .
O37 O 0.0531(6) -0.7786(6) 0.3039(5) 0.0122(15) Uiso 1 1 d . . .
O38 O 0.1768(7) -0.9203(6) 0.3499(5) 0.0149(16) Uiso 1 1 d . . .
O45 O 0.5527(7) -0.5577(6) 0.1862(5) 0.0136(16) Uiso 1 1 d . . .
O49 O 0.6659(6) -0.7507(6) 0.3242(5) 0.0097(15) Uiso 1 1 d . . .
O56 O 0.3298(6) -0.3839(6) 0.1801(5) 0.0104(15) Uiso 1 1 d . . .
O67 O 0.1307(6) -0.5564(6) 0.3021(5) 0.0121(15) Uiso 1 1 d . . .
O78 O 0.1481(6) -0.7496(6) 0.4721(5) 0.0094(14) Uiso 1 1 d . . .
O89 O 0.3970(6) -0.8631(6) 0.4059(5) 0.0120(15) Uiso 1 1 d . . .
O1CW O 0.4690(7) -0.1489(7) 0.3872(6) 0.0209(18) Uiso 1 1 d . . .
O1GE O 0.4718(6) -0.7126(6) 0.2922(5) 0.0087(14) Uiso 1 1 d . . .
O1T O 0.4105(7) -0.9729(7) 0.0798(5) 0.0168(17) Uiso 1 1 d . . .
O2GE O 0.3395(6) -0.5647(6) 0.2384(5) 0.0098(15) Uiso 1 1 d . . .
O2T O 0.1688(7) -0.7291(6) -0.0064(5) 0.0140(16) Uiso 1 1 d . . .
O3GE O 0.2652(6) -0.7128(6) 0.3513(5) 0.0095(14) Uiso 1 1 d . . .
O3T O 0.0451(7) -0.9746(6) 0.1821(5) 0.0151(16) Uiso 1 1 d . . .
O4CU O 0.6608(6) -0.5313(6) 0.3536(5) 0.0093(14) Uiso 1 1 d . . .
O4GE O 0.4516(6) -0.5220(6) 0.4209(5) 0.0118(15) Uiso 1 1 d . . .
O4T O 0.7695(7) -0.6116(7) 0.2192(5) 0.0158(16) Uiso 1 1 d . . .
O5CU O 0.5179(7) -0.3720(6) 0.2913(5) 0.0147(16) Uiso 1 1 d . . .
O5T O 0.5368(7) -0.3691(6) 0.1143(5) 0.0147(16) Uiso 1 1 d . . .
O6CU O 0.3077(7) -0.3748(6) 0.3512(5) 0.0122(15) Uiso 1 1 d . . .
O6T O 0.1223(7) -0.3580(7) 0.2385(5) 0.0155(16) Uiso 1 1 d . . .
O7A O 0.2307(6) -0.5352(6) 0.4724(5) 0.0115(15) Uiso 1 1 d . . .
O7T O -0.0026(7) -0.6118(6) 0.4293(5) 0.0151(16) Uiso 1 1 d . . .
O8A O 0.3754(7) -0.6985(6) 0.5321(5) 0.0133(16) Uiso 1 1 d . . .
O8T O 0.2521(7) -0.9112(6) 0.5324(5) 0.0146(16) Uiso 1 1 d . . .
O9CU O 0.5766(7) -0.6960(6) 0.4728(5) 0.0127(15) Uiso 1 1 d . . .
O9T O 0.6108(7) -0.9143(6) 0.4272(5) 0.0151(16) Uiso 1 1 d . . .
O1W O 0.108(2) -0.6571(19) 0.8379(15) 0.045(6) Uiso 0.50 1 d P . .
O2W O 0.2543(10) -0.7206(10) 0.7046(8) 0.047(3) Uiso 1 1 d . . .
O3W O 0.0449(10) -0.8657(10) 0.7141(8) 0.046(3) Uiso 1 1 d . . .
O4W O 0.4201(10) -0.8924(9) 0.7535(7) 0.038(2) Uiso 1 1 d . . .
O5W O 0.1651(7) -1.3035(7) 0.4746(5) 0.0196(18) Uiso 1 1 d . . .
O6W O 0.0147(9) -1.1066(9) 0.4677(7) 0.035(2) Uiso 1 1 d . . .
O7W O 0.2444(8) -1.1260(8) 0.3515(6) 0.030(2) Uiso 1 1 d . . .
O8W O 0.4620(8) -0.8508(7) -0.0654(6) 0.025(2) Uiso 1 1 d . . .
O9W O 0.7062(8) -0.6019(8) 0.0271(6) 0.027(2) Uiso 1 1 d . . .
O10W O 0.9718(18) -0.6522(18) -0.0687(14) 0.034(5) Uiso 0.50 1 d P . .
O11W O 0.9650(16) -0.5858(15) -0.0331(12) 0.024(4) Uiso 0.50 1 d P . .
O12W O 0.7180(10) -0.8189(9) -0.1456(7) 0.042(3) Uiso 1 1 d . . .
O13W O 0.7115(8) -0.8678(7) 0.0645(6) 0.0219(19) Uiso 1 1 d . . .
O14W O 0.9291(8) -0.7054(7) 0.1424(6) 0.0240(19) Uiso 1 1 d . . .
O15W O 0.9444(9) -0.8860(9) -0.0101(7) 0.037(2) Uiso 1 1 d . . .
O16W O 0.7769(9) -1.0907(8) 0.1227(7) 0.033(2) Uiso 1 1 d . . .
O17W O 0.8291(10) -0.8850(9) 0.3134(7) 0.041(3) Uiso 1 1 d . . .

loop_
_atom_site_aniso_label
_atom_site_aniso_U_11
_atom_site_aniso_U_22
_atom_site_aniso_U_33
_atom_site_aniso_U_23
_atom_site_aniso_U_13
_atom_site_aniso_U_12
W1 0.0091(2) 0.0110(2) 0.0090(2) 0.00016(15) 0.00149(16) 0.00237(16)
W2 0.0101(2) 0.0130(2) 0.00794(19) 0.00200(16) 0.00106(16) 0.00268(16)
W3 0.0083(2) 0.0119(2) 0.0101(2) 0.00143(16) 0.00121(16) 0.00079(16)
W4 0.0084(2) 0.0121(2) 0.0087(2) 0.00096(16) 0.00296(16) 0.00183(16)
W5 0.0106(2) 0.0132(2) 0.00806(19) 0.00298(16) 0.00281(16) 0.00197(16)
W6 0.0091(2) 0.0120(2) 0.0094(2) 0.00296(16) 0.00193(16) 0.00318(16)
W7 0.0074(2) 0.0118(2) 0.0097(2) 0.00266(16) 0.00226(16) 0.00199(16)
W8 0.0080(2) 0.0110(2) 0.0100(2) 0.00299(16) 0.00176(16) 0.00151(16)
W9 0.0086(2) 0.0112(2) 0.00889(19) 0.00168(15) 0.00172(16) 0.00286(16)
Ge1 0.0077(5) 0.0093(5) 0.0079(5) 0.0009(4) 0.0015(4) 0.0015(4)
Cu1 0.0087(6) 0.0132(6) 0.0090(6) 0.0021(5) 0.0015(5) 0.0017(5)
Cu2 0.0075(6) 0.0135(6) 0.0083(6) 0.0014(5) 0.0021(5) 0.0017(5)
Cs1 0.0162(4) 0.0251(4) 0.0205(4) -0.0011(3) 0.0024(3) 0.0022(3)
Na1 0.036(4) 0.035(3) 0.048(4) 0.012(3) 0.004(3) 0.008(3)
Na2 0.019(3) 0.017(2) 0.038(3) 0.005(2) -0.002(2) 0.002(2)
Na3 0.023(3) 0.024(3) 0.014(2) 0.0058(19) 0.0044(19) 0.000(2)
Na4 0.033(3) 0.037(3) 0.030(3) 0.010(2) 0.005(2) 0.013(3)
Na5 0.019(3) 0.029(3) 0.033(3) 0.006(2) 0.002(2) 0.008(2)
Cl1 0.011(2) 0.021(3) 0.006(2) -0.0014(19) 0.0052(19) -0.007(2)

loop_
_atom_type_symbol
_atom_type_description
_atom_type_scat_dispersion_real
_atom_type_scat_dispersion_imag
_atom_type_scat_source
O O 0.0106 0.0060 'International Tables Vol C Tables 4.2.6.8 and 6.1.1.4'
Cu Cu 0.3201 1.2651 'International Tables Vol C Tables 4.2.6.8 and 6.1.1.4'
Ge Ge 0.1547 1.8001 'International Tables Vol C Tables 4.2.6.8 and 6.1.1.4'
Cs Cs -0.3680 2.1192 'International Tables Vol C Tables 4.2.6.8 and 6.1.1.4'
W W -0.8490 6.8722 'International Tables Vol C Tables 4.2.6.8 and 6.1.1.4'
Na Na 0.0362 0.0249 'International Tables Vol C Tables 4.2.6.8 and 6.1.1.4'
Cl Cl 0.1484 0.1585 'International Tables Vol C Tables 4.2.6.8 and 6.1.1.4'

loop_
_geom_angle_atom_site_label_1
_geom_angle_atom_site_label_2
_geom_angle_atom_site_label_3
_geom_angle
_geom_angle_site_symmetry_1
_geom_angle_site_symmetry_3
_geom_angle_publ_flag
O1T W1 O19 100.4(4) . . ?
O1T W1 O14 100.1(4) . . ?
O19 W1 O14 92.1(3) . . ?
O1T W1 O13 102.1(4) . . ?
O19 W1 O13 88.6(3) . . ?
O14 W1 O13 157.3(3) . . ?
O1T W1 O12 101.7(3) . . ?
O19 W1 O12 157.7(3) . . ?
O14 W1 O12 87.5(3) . . ?
O13 W1 O12 83.4(3) . . ?
O1T W1 O1GE 170.5(3) . . ?
O19 W1 O1GE 73.9(3) . . ?
O14 W1 O1GE 73.0(3) . . ?
O13 W1 O1GE 85.4(3) . . ?
O12 W1 O1GE 84.7(3) . . ?
O1T W1 Na3 89.7(3) . . ?
O19 W1 Na3 138.4(3) . . ?
O14 W1 Na3 46.2(2) . . ?
O13 W1 Na3 128.9(3) . . ?
O12 W1 Na3 45.5(2) . . ?
O1GE W1 Na3 89.98(19) . . ?
O2T W2 O26 100.1(3) . . ?
O2T W2 O25 101.7(3) . . ?
O26 W2 O25 91.5(3) . . ?
O2T W2 O23 101.1(3) . . ?
O26 W2 O23 89.1(3) . . ?
O25 W2 O23 156.8(3) . . ?
O2T W2 O12 101.2(3) . . ?
O26 W2 O12 158.5(3) . . ?
O25 W2 O12 86.2(3) . . ?
O23 W2 O12 84.7(3) . . ?
O2T W2 O2GE 172.6(3) . . ?
O26 W2 O2GE 74.6(3) . . ?
O25 W2 O2GE 73.6(3) . . ?
O23 W2 O2GE 84.3(3) . . ?
O12 W2 O2GE 84.3(3) . . ?
O2T W2 Na3 92.3(3) . . ?
O26 W2 Na3 136.3(3) . . ?
O25 W2 Na3 44.8(2) . . ?
O23 W2 Na3 129.4(2) . . ?
O12 W2 Na3 44.7(2) . . ?
O2GE W2 Na3 88.2(2) . . ?
O3T W3 O38 101.3(3) . . ?
O3T W3 O37 99.3(3) . . ?
O38 W3 O37 90.3(3) . . ?
O3T W3 O13 101.3(4) . . ?
O38 W3 O13 91.2(3) . . ?
O37 W3 O13 158.6(3) . . ?
O3T W3 O23 100.4(3) . . ?
O38 W3 O23 158.2(3) . . ?
O37 W3 O23 86.8(3) . . ?
O13 W3 O23 83.9(3) . . ?
O3T W3 O3GE 171.2(3) . . ?
O38 W3 O3GE 75.2(3) . . ?
O37 W3 O3GE 72.8(3) . . ?
O13 W3 O3GE 86.9(3) . . ?
O23 W3 O3GE 83.4(3) . . ?
O3T W3 Na5 42.2(3) . 1_455 ?
O38 W3 Na5 122.2(3) . 1_455 ?
O37 W3 Na5 64.5(2) . 1_455 ?
O13 W3 Na5 130.7(3) . 1_455 ?
O23 W3 Na5 75.6(2) . 1_455 ?
O3GE W3 Na5 132.9(2) . 1_455 ?
O4T W4 O4CU 102.8(3) . . ?
O4T W4 O49 99.2(3) . . ?
O4CU W4 O49 93.0(3) . . ?
O4T W4 O45 101.5(3) . . ?
O4CU W4 O45 92.2(3) . . ?
O49 W4 O45 156.9(3) . . ?
O4T W4 O14 96.7(3) . . ?
O4CU W4 O14 160.5(3) . . ?
O49 W4 O14 84.6(3) . . ?
O45 W4 O14 83.0(3) . . ?
O4T W4 O1GE 167.3(3) . . ?
O4CU W4 O1GE 88.1(3) . . ?
O49 W4 O1GE 73.3(3) . . ?
O45 W4 O1GE 84.5(3) . . ?
O14 W4 O1GE 72.7(3) . . ?
O4T W4 Na3 88.2(3) . . ?
O4CU W4 Na3 134.6(2) . . ?
O49 W4 Na3 129.1(2) . . ?
O45 W4 Na3 42.4(2) . . ?
O14 W4 Na3 44.5(2) . . ?
O1GE W4 Na3 88.78(19) . . ?
O4T W4 Cs1 48.3(3) . 2_646 ?
O4CU W4 Cs1 54.5(2) . 2_646 ?
O49 W4 Cs1 98.6(2) . 2_646 ?
O45 W4 Cs1 102.7(2) . 2_646 ?
O14 W4 Cs1 145.0(2) . 2_646 ?
O1GE W4 Cs1 141.74(18) . 2_646 ?
Na3 W4 Cs1 121.88(8) . 2_646 ?
O5T W5 O5CU 104.4(4) . . ?
O5T W5 O45 99.6(3) . . ?
O5CU W5 O45 94.4(3) . . ?
O5T W5 O56 100.1(3) . . ?
O5CU W5 O56 90.8(3) . . ?
O45 W5 O56 157.7(3) . . ?
O5T W5 O25 95.5(3) . . ?
O5CU W5 O25 159.6(3) . . ?
O45 W5 O25 86.7(3) . . ?
O56 W5 O25 81.1(3) . . ?
O5T W5 O2GE 167.2(3) . . ?
O5CU W5 O2GE 87.5(3) . . ?
O45 W5 O2GE 84.0(3) . . ?
O56 W5 O2GE 74.6(3) . . ?
O25 W5 O2GE 72.4(3) . . ?
O5T W5 Na3 83.8(3) . . ?
O5CU W5 Na3 139.2(3) . . ?
O45 W5 Na3 44.9(2) . . ?
O56 W5 Na3 127.7(2) . . ?
O25 W5 Na3 46.8(2) . . ?
O2GE W5 Na3 90.34(19) . . ?
O6T W6 O6CU 103.2(4) . . ?
O6T W6 O67 99.3(3) . . ?
O6CU W6 O67 94.3(3) . . ?
O6T W6 O56 101.1(3) . . ?
O6CU W6 O56 91.9(3) . . ?
O67 W6 O56 156.7(3) . . ?
O6T W6 O26 98.4(3) . . ?
O6CU W6 O26 158.3(3) . . ?
O67 W6 O26 84.3(3) . . ?
O56 W6 O26 81.7(3) . . ?
O6T W6 O2GE 170.2(3) . . ?
O6CU W6 O2GE 85.6(3) . . ?
O67 W6 O2GE 84.2(3) . . ?
O56 W6 O2GE 73.9(3) . . ?
O26 W6 O2GE 72.8(3) . . ?
O6T W6 Cs1 45.6(3) . 2_546 ?
O6CU W6 Cs1 93.1(2) . 2_546 ?
O67 W6 Cs1 55.5(2) . 2_546 ?
O56 W6 Cs1 146.5(2) . 2_546 ?
O26 W6 Cs1 103.7(2) . 2_546 ?
O2GE W6 Cs1 139.49(18) . 2_546 ?
O7T W7 O7A 104.1(3) . . ?
O7T W7 O67 100.1(3) . . ?
O7A W7 O67 94.4(3) . . ?
O7T W7 O37 97.0(3) . . ?
O7A W7 O37 157.7(3) . . ?
O67 W7 O37 88.7(3) . . ?
O7T W7 O78 97.9(3) . . ?
O7A W7 O78 88.1(3) . . ?
O67 W7 O78 160.7(3) . . ?
O37 W7 O78 82.1(3) . . ?
O7T W7 O3GE 166.6(3) . . ?
O7A W7 O3GE 85.3(3) . . ?
O67 W7 O3GE 88.5(3) . . ?
O37 W7 O3GE 72.7(3) . . ?
O78 W7 O3GE 72.6(3) . . ?
O7T W7 Cs1 56.7(2) . . ?
O7A W7 Cs1 64.5(2) . . ?
O67 W7 Cs1 139.0(2) . . ?
O37 W7 Cs1 124.5(2) . . ?
O78 W7 Cs1 58.7(2) . . ?
O3GE W7 Cs1 121.76(18) . . ?
O7T W7 Cs1 45.2(3) . 2_546 ?
O7A W7 Cs1 93.9(2) . 2_546 ?
O67 W7 Cs1 56.8(2) . 2_546 ?
O37 W7 Cs1 106.1(2) . 2_546 ?
O78 W7 Cs1 142.3(2) . 2_546 ?
O3GE W7 Cs1 145.13(18) . 2_546 ?
Cs1 W7 Cs1 88.394(19) . 2_546 ?
O8T W8 O8A 103.8(3) . . ?
O8T W8 O78 100.6(3) . . ?
O8A W8 O78 95.5(3) . . ?
O8T W8 O89 101.5(3) . . ?
O8A W8 O89 89.6(3) . . ?
O78 W8 O89 155.4(3) . . ?
O8T W8 O38 96.0(3) . . ?
O8A W8 O38 159.7(3) . . ?
O78 W8 O38 85.0(3) . . ?
O89 W8 O38 82.1(3) . . ?
O8T W8 O3GE 166.3(3) . . ?
O8A W8 O3GE 89.0(3) . . ?
O78 W8 O3GE 72.9(3) . . ?
O89 W8 O3GE 83.2(3) . . ?
O38 W8 O3GE 71.7(3) . . ?
O9T W9 O9CU 105.0(3) . . ?
O9T W9 O89 101.1(3) . . ?
O9CU W9 O89 92.6(3) . . ?
O9T W9 O49 99.7(3) . . ?
O9CU W9 O49 92.0(3) . . ?
O89 W9 O49 156.8(3) . . ?
O9T W9 O19 95.1(3) . . ?
O9CU W9 O19 159.8(3) . . ?
O89 W9 O19 85.6(3) . . ?
O49 W9 O19 82.4(3) . . ?
O9T W9 O1GE 164.8(3) . . ?
O9CU W9 O1GE 88.1(3) . . ?
O89 W9 O1GE 85.7(3) . . ?
O49 W9 O1GE 71.7(3) . . ?
O19 W9 O1GE 71.7(3) . . ?
O9T W9 Na2 29.9(3) . 2_636 ?
O9CU W9 Na2 85.6(3) . 2_636 ?
O89 W9 Na2 125.3(2) . 2_636 ?
O49 W9 Na2 77.7(2) . 2_636 ?
O19 W9 Na2 111.8(2) . 2_636 ?
O1GE W9 Na2 148.6(2) . 2_636 ?
O4GE Ge1 O1GE 111.6(3) . . ?
O4GE Ge1 O2GE 112.0(3) . . ?
O1GE Ge1 O2GE 107.6(3) . . ?
O4GE Ge1 O3GE 112.0(3) . . ?
O1GE Ge1 O3GE 105.3(3) . . ?
O2GE Ge1 O3GE 108.0(3) . . ?
O4CU Cu2 O7A 91.0(3) . 2_646 ?
O4CU Cu2 O4GE 172.8(3) . 2_646 ?
O7A Cu2 O4GE 95.6(3) 2_646 2_646 ?
O4CU Cu2 O4GE 95.2(3) . . ?
O7A Cu2 O4GE 173.1(3) 2_646 . ?
O4GE Cu2 O4GE 78.3(3) 2_646 . ?
O4CU Cu2 O9CU 90.3(3) . . ?
O7A Cu2 O9CU 96.2(3) 2_646 . ?
O4GE Cu2 O9CU 86.2(3) 2_646 . ?
O4GE Cu2 O9CU 86.8(3) . . ?
O4CU Cu2 O8A 94.4(3) . 2_646 ?
O7A Cu2 O8A 90.5(3) 2_646 2_646 ?
O4GE Cu2 O8A 88.4(3) 2_646 2_646 ?
O4GE Cu2 O8A 86.0(3) . 2_646 ?
O9CU Cu2 O8A 171.7(3) . 2_646 ?
O4CU Cu2 Cs1 43.4(2) . 2_646 ?
O7A Cu2 Cs1 51.6(2) 2_646 2_646 ?
O4GE Cu2 Cs1 143.8(2) 2_646 2_646 ?
O4GE Cu2 Cs1 133.0(2) . 2_646 ?
O9CU Cu2 Cs1 109.69(19) . 2_646 ?
O8A Cu2 Cs1 78.29(19) 2_646 2_646 ?
O8A Cu1 O6CU 175.1(3) 2_646 . ?
O8A Cu1 O5CU 90.0(3) 2_646 . ?
O6CU Cu1 O5CU 91.9(3) . . ?
O8A Cu1 O9CU 87.2(3) 2_646 2_646 ?
O6CU Cu1 O9CU 90.6(3) . 2_646 ?
O5CU Cu1 O9CU 174.7(3) . 2_646 ?
O8A Cu1 O1CW 96.3(3) 2_646 . ?
O6CU Cu1 O1CW 88.1(3) . . ?
O5CU Cu1 O1CW 91.3(3) . . ?
O9CU Cu1 O1CW 93.4(3) 2_646 . ?
O8A Cu1 O4GE 88.2(3) 2_646 . ?
O6CU Cu1 O4GE 87.4(3) . . ?
O5CU Cu1 O4GE 88.4(3) . . ?
O9CU Cu1 O4GE 87.1(3) 2_646 . ?
O1CW Cu1 O4GE 175.5(3) . . ?
O2W Cs1 O4T 84.2(3) . 2_646 ?
O2W Cs1 O7T 152.7(3) . 2_546 ?
O4T Cs1 O7T 79.7(2) 2_646 2_546 ?
O2W Cs1 O5W 126.4(3) . 2_536 ?
O4T Cs1 O5W 147.8(2) 2_646 2_536 ?
O7T Cs1 O5W 75.0(2) 2_546 2_536 ?
O2W Cs1 O6T 105.6(3) . 2_546 ?
O4T Cs1 O6T 97.7(2) 2_646 2_546 ?
O7T Cs1 O6T 98.3(2) 2_546 2_546 ?
O5W Cs1 O6T 67.1(2) 2_536 2_546 ?
O2W Cs1 O1W 56.4(5) . . ?
O4T Cs1 O1W 71.0(4) 2_646 . ?
O7T Cs1 O1W 135.3(4) 2_546 . ?
O5W Cs1 O1W 115.1(5) 2_536 . ?
O6T Cs1 O1W 54.9(4) 2_546 . ?
O2W Cs1 O4CU 64.5(3) . 2_646 ?
O4T Cs1 O4CU 50.94(19) 2_646 2_646 ?
O7T Cs1 O4CU 88.33(19) 2_546 2_646 ?
O5W Cs1 O4CU 145.60(19) 2_536 2_646 ?
O6T Cs1 O4CU 146.41(19) 2_546 2_646 ?
O1W Cs1 O4CU 98.0(4) . 2_646 ?
O2W Cs1 O7T 118.1(3) . . ?
O4T Cs1 O7T 128.3(2) 2_646 . ?
O7T Cs1 O7T 59.2(2) 2_546 . ?
O5W Cs1 O7T 50.7(2) 2_536 . ?
O6T Cs1 O7T 116.8(2) 2_546 . ?
O1W Cs1 O7T 160.6(4) . . ?
O4CU Cs1 O7T 94.94(19) 2_646 . ?
O2W Cs1 O78 67.8(2) . . ?
O4T Cs1 O78 127.4(2) 2_646 . ?
O7T Cs1 O78 105.51(18) 2_546 . ?
O5W Cs1 O78 79.15(19) 2_536 . ?
O6T Cs1 O78 131.59(19) 2_546 . ?
O1W Cs1 O78 119.0(4) . . ?
O4CU Cs1 O78 76.63(18) 2_646 . ?
O7T Cs1 O78 50.53(18) . . ?
O2W Cs1 O67 148.9(2) . 2_546 ?
O4T Cs1 O67 82.11(19) 2_646 2_546 ?
O7T Cs1 O67 49.45(19) 2_546 2_546 ?
O5W Cs1 O67 66.35(19) 2_536 2_546 ?
O6T Cs1 O67 49.42(19) 2_546 2_546 ?
O1W Cs1 O67 92.8(4) . 2_546 ?
O4CU Cs1 O67 123.62(18) 2_646 2_546 ?
O7T Cs1 O67 92.03(18) . 2_546 ?
O78 Cs1 O67 140.96(17) . 2_546 ?
O2W Cs1 O7A 87.3(3) . . ?
O4T Cs1 O7A 92.28(19) 2_646 . ?
O7T Cs1 O7A 71.56(19) 2_546 . ?
O5W Cs1 O7A 98.23(19) 2_536 . ?
O6T Cs1 O7A 164.34(19) 2_546 . ?
O1W Cs1 O7A 140.5(4) . . ?
O4CU Cs1 O7A 47.52(17) 2_646 . ?
O7T Cs1 O7A 47.89(18) . . ?
O78 Cs1 O7A 45.17(17) . . ?
O67 Cs1 O7A 120.87(17) 2_546 . ?
O2W Cs1 O3W 48.8(3) . . ?
O4T Cs1 O3W 115.4(2) 2_646 . ?
O7T Cs1 O3W 158.3(2) 2_546 . ?
O5W Cs1 O3W 85.0(2) 2_536 . ?
O6T Cs1 O3W 65.5(2) 2_546 . ?
O1W Cs1 O3W 47.7(4) . . ?
O4CU Cs1 O3W 113.2(2) 2_646 . ?
O7T Cs1 O3W 113.6(2) . . ?
O78 Cs1 O3W 78.4(2) . . ?
O67 Cs1 O3W 114.5(2) 2_546 . ?
O7A Cs1 O3W 120.6(2) . . ?
Cl1 Na1 O4W 13.0(4) . . ?
Cl1 Na1 O2W 77.6(5) . . ?
O4W Na1 O2W 90.4(5) . . ?
Cl1 Na1 O3W 147.9(5) . . ?
O4W Na1 O3W 156.4(5) . . ?
O2W Na1 O3W 74.4(5) . . ?
Cl1 Na1 O17W 110.2(5) . 2_636 ?
O4W Na1 O17W 98.0(4) . 2_636 ?
O2W Na1 O17W 168.2(5) . 2_636 ?
O3W Na1 O17W 100.0(5) . 2_636 ?
Cl1 Na1 O16W 87.6(4) . 2_636 ?
O4W Na1 O16W 82.5(4) . 2_636 ?
O2W Na1 O16W 102.5(4) . 2_636 ?
O3W Na1 O16W 83.3(4) . 2_636 ?
O17W Na1 O16W 86.8(4) 2_636 2_636 ?
Cl1 Na1 O8T 86.8(4) . . ?
O4W Na1 O8T 91.9(4) . . ?
O2W Na1 O8T 77.1(4) . . ?
O3W Na1 O8T 102.0(4) . . ?
O17W Na1 O8T 94.3(4) 2_636 . ?
O16W Na1 O8T 174.3(4) 2_636 . ?
Cl1 Na1 Na2 99.9(4) . . ?
O4W Na1 Na2 96.2(3) . . ?
O2W Na1 Na2 117.7(4) . . ?
O3W Na1 Na2 106.8(3) . . ?
O17W Na1 Na2 53.4(3) 2_636 . ?
O16W Na1 Na2 139.8(3) 2_636 . ?
O8T Na1 Na2 40.92(19) . . ?
Cl1 Na1 Na5 108.8(4) . 2_636 ?
O4W Na1 Na5 97.9(3) . 2_636 ?
O2W Na1 Na5 136.7(4) . 2_636 ?
O3W Na1 Na5 82.1(3) . 2_636 ?
O17W Na1 Na5 50.4(3) 2_636 2_636 ?
O16W Na1 Na5 38.0(3) 2_636 2_636 ?
O8T Na1 Na5 144.2(3) . 2_636 ?
Na2 Na1 Na5 103.55(19) . 2_636 ?
Cl1 Na1 Cs1 107.5(4) . . ?
O4W Na1 Cs1 120.4(3) . . ?
O2W Na1 Cs1 30.0(3) . . ?
O3W Na1 Cs1 47.2(3) . . ?
O17W Na1 Cs1 140.4(3) 2_636 . ?
O16W Na1 Cs1 106.4(3) 2_636 . ?
O8T Na1 Cs1 76.2(2) . . ?
Na2 Na1 Cs1 108.64(16) . . ?
Na5 Na1 Cs1 125.51(17) 2_636 . ?
O5W Na2 O6W 93.0(4) . . ?
O5W Na2 O9T 95.4(3) . 2_636 ?
O6W Na2 O9T 165.2(4) . 2_636 ?
O5W Na2 O8T 176.6(4) . . ?
O6W Na2 O8T 90.4(4) . . ?
O9T Na2 O8T 81.4(3) 2_636 . ?
O5W Na2 O7W 86.3(3) . . ?
O6W Na2 O7W 96.6(4) . . ?
O9T Na2 O7W 96.1(4) 2_636 . ?
O8T Na2 O7W 92.8(3) . . ?
O5W Na2 O17W 88.3(3) . 2_636 ?
O6W Na2 O17W 89.5(4) . 2_636 ?
O9T Na2 O17W 78.7(3) 2_636 2_636 ?
O8T Na2 O17W 92.3(3) . 2_636 ?
O7W Na2 O17W 172.1(4) . 2_636 ?
O5W Na2 Na1 129.9(3) . . ?
O6W Na2 Na1 90.4(3) . . ?
O9T Na2 Na1 74.9(2) 2_636 . ?
O8T Na2 Na1 50.6(2) . . ?
O7W Na2 Na1 142.8(3) . . ?
O17W Na2 Na1 41.8(2) 2_636 . ?
O5W Na2 W9 74.7(2) . 2_636 ?
O6W Na2 W9 158.0(3) . 2_636 ?
O9T Na2 W9 21.6(2) 2_636 2_636 ?
O8T Na2 W9 102.2(2) . 2_636 ?
O7W Na2 W9 100.6(3) . 2_636 ?
O17W Na2 W9 72.3(2) 2_636 2_636 ?
Na1 Na2 W9 84.14(15) . 2_636 ?
O5W Na2 Cs1 40.6(2) . 2_536 ?
O6W Na2 Cs1 54.8(3) . 2_536 ?
O9T Na2 Cs1 135.7(3) 2_636 2_536 ?
O8T Na2 Cs1 142.3(3) . 2_536 ?
O7W Na2 Cs1 79.1(3) . 2_536 ?
O17W Na2 Cs1 100.4(3) 2_636 2_536 ?
Na1 Na2 Cs1 132.26(18) . 2_536 ?
W9 Na2 Cs1 115.38(12) 2_636 2_536 ?
O8W Na3 O5T 76.5(3) . 2_645 ?
O8W Na3 O9W 103.7(4) . . ?
O5T Na3 O9W 87.6(3) 2_645 . ?
O8W Na3 O45 150.2(4) . . ?
O5T Na3 O45 133.1(3) 2_645 . ?
O9W Na3 O45 83.1(3) . . ?
O8W Na3 O12 85.5(3) . . ?
O5T Na3 O12 122.6(3) 2_645 . ?
O9W Na3 O12 149.8(3) . . ?
O45 Na3 O12 75.8(3) . . ?
O8W Na3 O25 125.3(4) . . ?
O5T Na3 O25 85.7(3) 2_645 . ?
O9W Na3 O25 127.1(3) . . ?
O45 Na3 O25 64.9(3) . . ?
O12 Na3 O25 61.8(3) . . ?
O8W Na3 O14 88.1(3) . . ?
O5T Na3 O14 162.9(3) 2_645 . ?
O9W Na3 O14 88.7(3) . . ?
O45 Na3 O14 62.8(3) . . ?
O12 Na3 O14 62.5(3) . . ?
O25 Na3 O14 109.7(3) . . ?
O8W Na3 W5 158.9(3) . . ?
O5T Na3 W5 104.9(2) 2_645 . ?
O9W Na3 W5 97.4(3) . . ?
O45 Na3 W5 32.48(19) . . ?
O12 Na3 W5 76.0(2) . . ?
O25 Na3 W5 35.77(18) . . ?
O14 Na3 W5 92.1(2) . . ?
O8W Na3 W1 76.5(3) . . ?
O5T Na3 W1 144.7(3) 2_645 . ?
O9W Na3 W1 120.8(3) . . ?
O45 Na3 W1 75.2(2) . . ?
O12 Na3 W1 32.75(18) . . ?
O25 Na3 W1 91.7(2) . . ?
O14 Na3 W1 32.44(18) . . ?
W5 Na3 W1 92.56(11) . . ?
O8W Na3 W2 100.7(3) . . ?
O5T Na3 W2 98.6(2) 2_645 . ?
O9W Na3 W2 155.5(3) . . ?
O45 Na3 W2 75.4(2) . . ?
O12 Na3 W2 32.43(18) . . ?
O25 Na3 W2 31.45(18) . . ?
O14 Na3 W2 91.6(2) . . ?
W5 Na3 W2 58.14(8) . . ?
W1 Na3 W2 64.88(8) . . ?
O8W Na3 W4 121.2(3) . . ?
O5T Na3 W4 157.7(3) 2_645 . ?
O9W Na3 W4 75.6(2) . . ?
O45 Na3 W4 31.67(18) . . ?
O12 Na3 W4 75.1(2) . . ?
O25 Na3 W4 92.9(2) . . ?
O14 Na3 W4 33.71(17) . . ?
W5 Na3 W4 63.92(8) . . ?
W1 Na3 W4 57.45(7) . . ?
W2 Na3 W4 91.43(11) . . ?
O10W Na4 O12W 91.8(6) . . ?
O10W Na4 O14W 96.8(6) . . ?
O12W Na4 O14W 165.2(4) . . ?
O10W Na4 O13W 162.5(6) . . ?
O12W Na4 O13W 91.8(4) . . ?
O14W Na4 O13W 76.4(3) . . ?
O10W Na4 O11W 22.6(6) . . ?
O12W Na4 O11W 104.3(5) . . ?
O14W Na4 O11W 87.9(5) . . ?
O13W Na4 O11W 163.7(5) . . ?
O10W Na4 O9W 107.1(6) . . ?
O12W Na4 O9W 92.6(4) . . ?
O14W Na4 O9W 96.4(4) . . ?
O13W Na4 O9W 89.8(4) . . ?
O11W Na4 O9W 87.6(5) . . ?
O10W Na4 O15W 81.1(6) . . ?
O12W Na4 O15W 94.6(4) . . ?
O14W Na4 O15W 74.9(4) . . ?
O13W Na4 O15W 81.5(4) . . ?
O11W Na4 O15W 98.8(5) . . ?
O9W Na4 O15W 168.9(4) . . ?
O10W Na4 Na5 119.4(6) . . ?
O12W Na4 Na5 118.5(4) . . ?
O14W Na4 Na5 46.6(2) . . ?
O13W Na4 Na5 44.8(2) . . ?
O11W Na4 Na5 124.9(5) . . ?
O9W Na4 Na5 120.9(3) . . ?
O15W Na4 Na5 48.0(3) . . ?
O13W Na5 O16W 88.2(4) . . ?
O13W Na5 O14W 78.5(3) . . ?
O16W Na5 O14W 164.9(4) . . ?
O13W Na5 O15W 85.0(4) . . ?
O16W Na5 O15W 110.0(4) . . ?
O14W Na5 O15W 76.3(4) . . ?
O13W Na5 O3T 169.6(4) . 1_655 ?
O16W Na5 O3T 84.6(3) . 1_655 ?
O14W Na5 O3T 109.5(3) . 1_655 ?
O15W Na5 O3T 90.3(4) . 1_655 ?
O13W Na5 O17W 98.9(4) . . ?
O16W Na5 O17W 80.8(4) . . ?
O14W Na5 O17W 94.1(3) . . ?
O15W Na5 O17W 168.8(4) . . ?
O3T Na5 O17W 87.4(3) 1_655 . ?
O13W Na5 Na4 47.3(3) . . ?
O16W Na5 Na4 126.5(3) . . ?
O14W Na5 Na4 46.8(3) . . ?
O15W Na5 Na4 49.8(3) . . ?
O3T Na5 Na4 133.8(3) 1_655 . ?
O17W Na5 Na4 126.7(3) . . ?
O13W Na5 W3 161.3(3) . 1_655 ?
O16W Na5 W3 109.8(3) . 1_655 ?
O14W Na5 W3 83.0(3) . 1_655 ?
O15W Na5 W3 93.2(3) . 1_655 ?
O3T Na5 W3 28.14(19) 1_655 1_655 ?
O17W Na5 W3 79.7(3) . 1_655 ?
Na4 Na5 W3 119.11(19) . 1_655 ?
O13W Na5 Na1 103.0(3) . 2_636 ?
O16W Na5 Na1 42.3(3) . 2_636 ?
O14W Na5 Na1 133.9(3) . 2_636 ?
O15W Na5 Na1 149.5(3) . 2_636 ?
O3T Na5 Na1 76.5(2) 1_655 2_636 ?
O17W Na5 Na1 39.8(2) . 2_636 ?
Na4 Na5 Na1 149.7(2) . 2_636 ?
W3 Na5 Na1 87.93(15) 1_655 2_636 ?
O4W Cl1 Na1 150.6(8) . . ?
W1 O12 W2 153.4(4) . . ?
W1 O12 Na3 101.7(3) . . ?
W2 O12 Na3 102.8(3) . . ?
W3 O13 W1 154.1(5) . . ?
W1 O14 W4 119.2(4) . . ?
W1 O14 Na3 101.3(3) . . ?
W4 O14 Na3 101.8(3) . . ?
W1 O19 W9 120.7(4) . . ?
W2 O23 W3 154.2(5) . . ?
W2 O25 W5 119.2(4) . . ?
W2 O25 Na3 103.7(3) . . ?
W5 O25 Na3 97.5(3) . . ?
W2 O26 W6 119.1(4) . . ?
W3 O37 W7 119.6(4) . . ?
W3 O38 W8 119.8(4) . . ?
W5 O45 W4 150.0(4) . . ?
W5 O45 Na3 102.6(3) . . ?
W4 O45 Na3 106.0(3) . . ?
W4 O49 W9 119.5(4) . . ?
W6 O56 W5 116.5(4) . . ?
W7 O67 W6 148.0(4) . . ?
W7 O67 Cs1 96.0(3) . 2_546 ?
W6 O67 Cs1 97.1(3) . 2_546 ?
W8 O78 W7 118.8(4) . . ?
W8 O78 Cs1 131.1(3) . . ?
W7 O78 Cs1 90.4(2) . . ?
W9 O89 W8 145.4(4) . . ?
Ge1 O1GE W4 119.5(4) . . ?
Ge1 O1GE W9 121.3(4) . . ?
W4 O1GE W9 94.3(3) . . ?
Ge1 O1GE W1 125.5(4) . . ?
W4 O1GE W1 94.9(3) . . ?
W9 O1GE W1 93.8(2) . . ?
Ge1 O2GE W5 121.6(4) . . ?
Ge1 O2GE W6 121.7(4) . . ?
W5 O2GE W6 92.8(3) . . ?
Ge1 O2GE W2 124.5(4) . . ?
W5 O2GE W2 94.7(3) . . ?
W6 O2GE W2 93.4(3) . . ?
Ge1 O3GE W7 118.8(4) . . ?
Ge1 O3GE W8 122.9(4) . . ?
W7 O3GE W8 94.9(3) . . ?
Ge1 O3GE W3 124.7(4) . . ?
W7 O3GE W3 94.9(3) . . ?
W8 O3GE W3 93.3(3) . . ?
W3 O3T Na5 109.6(4) . 1_455 ?
W4 O4CU Cu2 142.4(4) . . ?
W4 O4CU Cs1 99.4(3) . 2_646 ?
Cu2 O4CU Cs1 112.7(3) . 2_646 ?
Ge1 O4GE Cu2 121.4(4) . 2_646 ?
Ge1 O4GE Cu2 123.1(4) . . ?
Cu2 O4GE Cu2 101.7(3) 2_646 . ?
Ge1 O4GE Cu1 116.7(4) . . ?
Cu2 O4GE Cu1 93.7(3) 2_646 . ?
Cu2 O4GE Cu1 93.3(3) . . ?
W4 O4T Cs1 106.9(3) . 2_646 ?
W5 O5CU Cu1 140.4(5) . . ?
W5 O5T Na3 136.2(4) . 2_645 ?
W6 O6CU Cu1 141.8(4) . . ?
W6 O6T Cs1 111.7(3) . 2_546 ?
W7 O7A Cu2 145.2(4) . 2_646 ?
W7 O7A Cs1 88.4(3) . . ?
Cu2 O7A Cs1 103.0(3) 2_646 . ?
W7 O7T Cs1 111.9(3) . 2_546 ?
W7 O7T Cs1 97.1(3) . . ?
Cs1 O7T Cs1 120.8(2) 2_546 . ?
W8 O8A Cu1 137.2(4) . 2_646 ?
W8 O8A Cu2 127.1(4) . 2_646 ?
Cu1 O8A Cu2 91.9(3) 2_646 2_646 ?
W8 O8T Na2 132.0(4) . . ?
W8 O8T Na1 139.0(4) . . ?
Na2 O8T Na1 88.5(3) . . ?
W9 O9CU Cu1 133.1(4) . 2_646 ?
W9 O9CU Cu2 130.7(4) . . ?
Cu1 O9CU Cu2 92.1(3) 2_646 . ?
W9 O9T Na2 128.5(4) . 2_636 ?
Na1 O2W Cs1 127.8(5) . . ?
Na1 O3W Cs1 104.5(4) . . ?
Cl1 O4W Na1 16.4(5) . . ?
Na2 O5W Cs1 111.4(3) . 2_536 ?
Na2 O6W Cs1 94.9(3) . 2_536 ?
Na3 O9W Na4 118.3(4) . . ?
O11W O10W Na4 85.6(18) . . ?
O10W O11W Na4 71.8(17) . . ?
Na5 O13W Na4 88.0(4) . . ?
Na5 O14W Na4 86.6(3) . . ?
Na5 O15W Na4 82.2(4) . . ?
Na5 O16W Na1 99.7(4) . 2_636 ?
Na1 O17W Na5 89.8(4) 2_636 . ?
Na1 O17W Na2 84.9(4) 2_636 2_636 ?
Na5 O17W Na2 172.4(5) . 2_636 ?

loop_
_geom_bond_atom_site_label_1
_geom_bond_atom_site_label_2
_geom_bond_distance
_geom_bond_site_symmetry_2
_geom_bond_publ_flag
W1 O1T 1.728(8) . ?
W1 O19 1.868(8) . ?
W1 O14 1.904(8) . ?
W1 O13 1.916(8) . ?
W1 O12 1.923(7) . ?
W1 O1GE 2.347(7) . ?
W1 Na3 3.481(5) . ?
W2 O2T 1.736(8) . ?
W2 O26 1.882(8) . ?
W2 O25 1.888(8) . ?
W2 O23 1.898(8) . ?
W2 O12 1.934(7) . ?
W2 O2GE 2.339(7) . ?
W2 Na3 3.515(5) . ?
W3 O3T 1.742(8) . ?
W3 O38 1.850(8) . ?
W3 O37 1.899(8) . ?
W3 O13 1.907(8) . ?
W3 O23 1.930(8) . ?
W3 O3GE 2.337(7) . ?
W3 Na5 3.477(5) 1_455 ?
W4 O4T 1.740(8) . ?
W4 O4CU 1.774(7) . ?
W4 O49 1.930(7) . ?
W4 O45 1.957(8) . ?
W4 O14 2.032(7) . ?
W4 O1GE 2.263(7) . ?
W4 Na3 3.584(5) . ?
W4 Cs1 3.9704(10) 2_646 ?
W5 O5T 1.732(8) . ?
W5 O5CU 1.784(8) . ?
W5 O45 1.910(8) . ?
W5 O56 1.951(7) . ?
W5 O25 2.047(7) . ?
W5 O2GE 2.274(7) . ?
W5 Na3 3.472(5) . ?
W6 O6T 1.741(8) . ?
W6 O6CU 1.769(7) . ?
W6 O67 1.947(8) . ?
W6 O56 1.949(7) . ?
W6 O26 2.037(8) . ?
W6 O2GE 2.304(7) . ?
W6 Cs1 4.1950(10) 2_546 ?
W7 O7T 1.742(8) . ?
W7 O7A 1.789(7) . ?
W7 O67 1.902(7) . ?
W7 O37 2.015(7) . ?
W7 O78 2.016(7) . ?
W7 O3GE 2.257(7) . ?
W7 Cs1 3.9184(10) . ?
W7 Cs1 4.1414(10) 2_546 ?
W8 O8T 1.732(8) . ?
W8 O8A 1.790(8) . ?
W8 O78 1.905(7) . ?
W8 O89 1.954(8) . ?
W8 O38 2.067(8) . ?
W8 O3GE 2.327(7) . ?
W9 O9T 1.732(8) . ?
W9 O9CU 1.795(7) . ?
W9 O89 1.895(8) . ?
W9 O49 1.954(7) . ?
W9 O19 2.045(7) . ?
W9 O1GE 2.313(7) . ?
W9 Na2 3.683(5) 2_636 ?
Ge1 O4GE 1.731(7) . ?
Ge1 O1GE 1.751(7) . ?
Ge1 O2GE 1.758(7) . ?
Ge1 O3GE 1.758(7) . ?
Cu1 O8A 1.966(8) 2_646 ?
Cu1 O6CU 1.969(8) . ?
Cu1 O5CU 1.974(8) . ?
Cu1 O9CU 1.988(8) 2_646 ?
Cu1 O1CW 2.346(8) . ?
Cu1 O4GE 2.364(7) . ?
Cu2 O4CU 1.931(7) . ?
Cu2 O7A 1.931(8) 2_646 ?
Cu2 O4GE 1.973(8) 2_646 ?
Cu2 O4GE 1.986(8) . ?
Cu2 O9CU 2.406(8) . ?
Cu2 O8A 2.427(8) 2_646 ?
Cu2 Cs1 4.3962(16) 2_646 ?
Cs1 O2W 3.097(12) . ?
Cs1 O4T 3.099(8) 2_646 ?
Cs1 O7T 3.164(8) 2_546 ?
Cs1 O5W 3.188(9) 2_536 ?
Cs1 O6T 3.227(8) 2_546 ?
Cs1 O1W 3.23(2) . ?
Cs1 O4CU 3.275(7) 2_646 ?
Cs1 O7T 3.302(8) . ?
Cs1 O78 3.348(7) . ?
Cs1 O67 3.484(8) 2_546 ?
Cs1 O7A 3.538(7) . ?
Cs1 O3W 3.712(12) . ?
Na1 Cl1 1.350(8) . ?
Na1 O4W 2.343(13) . ?
Na1 O2W 2.344(13) . ?
Na1 O3W 2.396(14) . ?
Na1 O17W 2.425(13) 2_636 ?
Na1 O16W 2.586(12) 2_636 ?
Na1 O8T 2.801(10) . ?
Na1 Na2 3.626(8) . ?
Na1 Na5 3.786(8) 2_636 ?
Na2 O5W 2.294(10) . ?
Na2 O6W 2.304(12) . ?
Na2 O9T 2.347(9) 2_636 ?
Na2 O8T 2.376(9) . ?
Na2 O7W 2.436(11) . ?
Na2 O17W 2.921(12) 2_636 ?
Na2 W9 3.683(5) 2_636 ?
Na2 Cs1 4.557(5) 2_536 ?
Na3 O8W 2.339(10) . ?
Na3 O5T 2.420(9) 2_645 ?
Na3 O9W 2.472(11) . ?
Na3 O45 2.512(9) . ?
Na3 O12 2.537(9) . ?
Na3 O25 2.551(9) . ?
Na3 O14 2.565(9) . ?
Na4 O10W 2.30(2) . ?
Na4 O12W 2.333(12) . ?
Na4 O14W 2.401(10) . ?
Na4 O13W 2.415(11) . ?
Na4 O11W 2.416(19) . ?
Na4 O9W 2.476(11) . ?
Na4 O15W 2.535(12) . ?
Na4 Na5 3.286(8) . ?
Na5 O13W 2.315(10) . ?
Na5 O16W 2.365(11) . ?
Na5 O14W 2.393(10) . ?
Na5 O15W 2.466(12) . ?
Na5 O3T 2.481(9) 1_655 ?
Na5 O17W 2.915(12) . ?
Na5 W3 3.477(5) 1_655 ?
Na5 Na1 3.786(8) 2_636 ?
Cl1 O4W 1.072(12) . ?
O67 Cs1 3.484(8) 2_546 ?
O3T Na5 2.481(9) 1_455 ?
O4CU Cs1 3.275(7) 2_646 ?
O4GE Cu2 1.973(8) 2_646 ?
O4T Cs1 3.099(8) 2_646 ?
O5T Na3 2.420(9) 2_645 ?
O6T Cs1 3.227(8) 2_546 ?
O7A Cu2 1.931(8) 2_646 ?
O7T Cs1 3.164(8) 2_546 ?
O8A Cu1 1.966(8) 2_646 ?
O8A Cu2 2.427(8) 2_646 ?
O9CU Cu1 1.988(8) 2_646 ?
O9T Na2 2.347(9) 2_636 ?
O5W Cs1 3.188(9) 2_536 ?
O6W Cs1 3.739(10) 2_536 ?
O10W O11W 0.93(2) . ?
O16W Na1 2.586(12) 2_636 ?
O17W Na1 2.425(13) 2_636 ?
O17W Na2 2.921(12) 2_636 ?
